data_1548191
loop_
_publ_author_name
'Xi Lu'
'Bin Xiao'
'Zhenqi Zhang'
'Tianjun Gong'
'Wei Su'
'Jun Yi'
'Yao Fu'
'Lei Liu'

_publ_section_title
;
 Practical carbon?carbon bond formation from olefins through
 nickel-catalyzed reductive olefin hydrocarbonation
;
_journal_name_full 'Nature Communications'
_journal_page_first 11129
_journal_paper_doi 10.1038/ncomms11129
_journal_volume 7
_journal_year 2016
_chemical_absolute_configuration ad
_chemical_formula_sum 'C34 H50 Cl N3 O4 S Si'
_chemical_formula_weight 660.37
_chemical_name_systematic (1S,2S,4S,5R)-2-((R)-quinolin-4-yl((trimethylsilyl)oxy)methyl)-5-(2-(1-tosylpipe
_space_group_crystal_system monoclinic
_space_group_IT_number 4
_space_group_name_Hall 'P 2yb'
_space_group_name_H-M_alt 'P 1 21 1'
_symmetry_space_group_name_Hall 'P 2yb'
_symmetry_space_group_name_H-M 'P 1 21 1'
_atom_sites_solution_hydrogens mixed
_cell_angle_alpha 90
_cell_angle_beta 108.3160(10)
_cell_angle_gamma 90
_cell_formula_units_Z 2
_cell_length_a 11.19700(10)
_cell_length_b 11.95510(10)
_cell_length_c 14.1022(2)
_cell_measurement_reflns_used 12364
_cell_measurement_temperature 291(2)
_cell_measurement_theta_max 69.7520
_cell_measurement_theta_min 3.6930
_cell_volume 1792.10(4)
_computing_cell_refinement 'CrysAlisPro (Agilent Technologies)'
_computing_data_collection 'CrysAlisPro (Agilent Technologies)'
_computing_data_reduction 'CrysAlisPro (Agilent Technologies)'
_computing_molecular_graphics 'Ortep-3 (L. J. Farrugia, 2001)'
_computing_publication_material SHELXL-2013
_computing_structure_refinement 'SHELXL-2013 (Sheldrick, 2013)'
_computing_structure_solution 'SHELXS-97 (Sheldrick, 1997)'
_diffrn_ambient_temperature 291(2)
_diffrn_detector_area_resol_mean 15.9149
_diffrn_measured_fraction_theta_full 0.994
_diffrn_measured_fraction_theta_max 0.987
_diffrn_measurement_device_type 'Gemini S Ultra, Agilent Technologies'
_diffrn_measurement_method '\w scans'
_diffrn_radiation_type CuK\a
_diffrn_radiation_wavelength 1.54184
_diffrn_reflns_av_R_equivalents 0.0235
_diffrn_reflns_av_unetI/netI 0.0261
_diffrn_reflns_Laue_measured_fraction_full 0.994
_diffrn_reflns_Laue_measured_fraction_max 0.987
_diffrn_reflns_limit_h_max 13
_diffrn_reflns_limit_h_min -12
_diffrn_reflns_limit_k_max 14
_diffrn_reflns_limit_k_min -14
_diffrn_reflns_limit_l_max 13
_diffrn_reflns_limit_l_min -17
_diffrn_reflns_number 16620
_diffrn_reflns_point_group_measured_fraction_full 0.955
_diffrn_reflns_point_group_measured_fraction_max 0.942
_diffrn_reflns_theta_full 67.684
_diffrn_reflns_theta_max 69.785
_diffrn_reflns_theta_min 3.301
_diffrn_source 'Enhance Ultra (Cu) X-ray Source'
_exptl_absorpt_coefficient_mu 2.121
_exptl_absorpt_correction_T_max 1.00000
_exptl_absorpt_correction_T_min 0.71289
_exptl_absorpt_correction_type multi-scan
_exptl_absorpt_process_details
;
CrysAlisPro, Agilent Technologies,
Version 1.171.37.35 (release 13-08-2014 CrysAlis171 .NET)
(compiled Aug 13 2014,18:06:01)
Empirical absorption correction using spherical harmonics,
 implemented in SCALE3 ABSPACK scaling algorithm.
;
_exptl_crystal_colour colorless
_exptl_crystal_density_diffrn 1.224
_exptl_crystal_description block
_exptl_crystal_F_000 708
_exptl_crystal_size_max 0.290
_exptl_crystal_size_mid 0.280
_exptl_crystal_size_min 0.250
_refine_diff_density_max 1.245
_refine_diff_density_min -0.390
_refine_diff_density_rms 0.103
_refine_ls_abs_structure_details
;
 Flack x determined using 2819 quotients [(I+)-(I-)]/[(I+)+(I-)]
 (Parsons and Flack (2004), Acta Cryst. A60, s61).
;
_refine_ls_abs_structure_Flack 0.080(8)
_refine_ls_extinction_coef .
_refine_ls_extinction_method none
_refine_ls_goodness_of_fit_ref 1.085
_refine_ls_hydrogen_treatment mixed
_refine_ls_matrix_type full
_refine_ls_number_parameters 420
_refine_ls_number_reflns 6375
_refine_ls_number_restraints 19
_refine_ls_restrained_S_all 1.088
_refine_ls_R_factor_all 0.0866
_refine_ls_R_factor_gt 0.0854
_refine_ls_shift/su_max 0.008
_refine_ls_shift/su_mean 0.000
_refine_ls_structure_factor_coef Fsqd
_refine_ls_weighting_details 'w=1/[\s^2^(Fo^2^)+(0.1662P)^2^+3.1465P] where P=(Fo^2^+2Fc^2^)/3'
_refine_ls_weighting_scheme calc
_refine_ls_wR_factor_gt 0.2767
_refine_ls_wR_factor_ref 0.2802
_reflns_Friedel_coverage 0.815
_reflns_Friedel_fraction_full 0.911
_reflns_Friedel_fraction_max 0.892
_reflns_number_gt 6349
_reflns_number_total 6375
_reflns_threshold_expression 'I > 2\s(I)'
_cod_data_source_file 2.cif
_cod_data_source_block 2
_cod_original_cell_volume 1792.10(3)
_cod_database_code 1548191
_shelx_space_group_comment
;
The symmetry employed for this shelxl refinement is uniquely defined
by the following loop, which should always be used as a source of
symmetry information in preference to the above space-group names.
They are only intended as comments.
;
_shelx_estimated_absorpt_t_min 0.578
_shelx_estimated_absorpt_t_max 0.619
_shelxl_version_number 2013-4

loop_
_space_group_symop_operation_xyz
'x, y, z'
'-x, y+1/2, -z'

loop_
_atom_site_label
_atom_site_type_symbol
_atom_site_fract_x
_atom_site_fract_y
_atom_site_fract_z
_atom_site_U_iso_or_equiv
_atom_site_adp_type
_atom_site_occupancy
_atom_site_site_symmetry_order
_atom_site_calc_flag
_atom_site_refinement_flags_posn
_atom_site_refinement_flags_adp
_atom_site_refinement_flags_occupancy
_atom_site_disorder_assembly
_atom_site_disorder_group
S2 S 0.22590(10) 1.07782(11) 1.12679(9) 0.0557(3) Uani 1 1 d . . . . .
Si1 Si 0.18589(11) 0.31926(12) 0.36183(9) 0.0490(3) Uani 1 1 d . . . . .
O1 O 0.1837(3) 0.4094(3) 0.4522(2) 0.0488(8) Uani 1 1 d . . . . .
N3 N 0.2841(3) 0.9889(4) 1.0636(3) 0.0475(10) Uani 1 1 d . U . . .
C11 C 0.2019(4) 0.4768(4) 0.6168(3) 0.0410(10) Uani 1 1 d . . . . .
H11 H 0.1487 0.4822 0.6601 0.049 Uiso 1 1 calc R U . . .
N2 N 0.3290(3) 0.4374(3) 0.6807(3) 0.0451(9) Uani 1 1 d . . . . .
H2 H 0.3196 0.3623 0.7054 0.054 Uiso 1 1 calc R U . . .
O3 O 0.2764(4) 1.0486(4) 1.2291(3) 0.0764(13) Uani 1 1 d . . . . .
O2 O 0.2470(4) 1.1859(3) 1.0962(4) 0.0746(12) Uani 1 1 d . . . . .
C1 C 0.1387(4) 0.3912(4) 0.5335(3) 0.0419(10) Uani 1 1 d . . . . .
H1 H 0.1604 0.3151 0.5591 0.050 Uiso 1 1 calc R U . . .
C20 C 0.3166(4) 0.8094(5) 0.9354(3) 0.0498(12) Uani 1 1 d . . . . .
H20 H 0.2288 0.7846 0.9111 0.060 Uiso 1 1 calc R U . . .
C13 C 0.3550(4) 0.6303(5) 0.6199(3) 0.0506(12) Uani 1 1 d . . . . .
H13 H 0.3649 0.7051 0.5949 0.061 Uiso 1 1 calc R U . . .
C15 C 0.3749(4) 0.5147(4) 0.7692(3) 0.0469(12) Uani 1 1 d . . . . .
H15A H 0.4517 0.4853 0.8159 0.056 Uiso 1 1 calc R U . . .
H15B H 0.3121 0.5197 0.8033 0.056 Uiso 1 1 calc R U . . .
C12 C 0.2153(4) 0.5959(4) 0.5796(4) 0.0486(12) Uani 1 1 d . . . . .
H12A H 0.1643 0.6477 0.6033 0.058 Uiso 1 1 calc R U . . .
H12B H 0.1868 0.5976 0.5072 0.058 Uiso 1 1 calc R U . . .
C33 C 0.0165(5) 0.9700(6) 1.1381(5) 0.0679(16) Uani 1 1 d . . . . .
H33 H 0.0669 0.9388 1.1977 0.081 Uiso 1 1 calc R U . . .
C23 C 0.3622(5) 0.8002(5) 1.0493(4) 0.0535(13) Uani 1 1 d . . . . .
H23A H 0.3596 0.7226 1.0683 0.064 Uiso 1 1 calc R U . . .
H23B H 0.4488 0.8254 1.0747 0.064 Uiso 1 1 calc R U . . .
C2 C -0.0038(4) 0.4076(5) 0.5046(4) 0.0525(12) Uani 1 1 d . . . . .
C24 C 0.2820(5) 0.8696(5) 1.0956(4) 0.0562(13) Uani 1 1 d . U . . .
H24A H 0.1963 0.8417 1.0741 0.067 Uiso 1 1 calc R U . . .
H24B H 0.3145 0.8644 1.1678 0.067 Uiso 1 1 calc R U . . .
C14 C 0.3998(4) 0.6322(4) 0.7335(3) 0.0474(11) Uani 1 1 d . . . . .
H14 H 0.4909 0.6445 0.7559 0.057 Uiso 1 1 calc R U . . .
C3 C -0.0751(5) 0.3577(5) 0.5594(4) 0.0586(13) Uani 1 1 d . . . . .
C29 C -0.0140(5) 1.1023(6) 1.0024(5) 0.0658(16) Uani 1 1 d . . . . .
H29 H 0.0169 1.1581 0.9705 0.079 Uiso 1 1 calc R U . . .
C18 C 0.3403(5) 0.7244(5) 0.7772(4) 0.0572(14) Uani 1 1 d . . . . .
H18A H 0.2505 0.7111 0.7588 0.069 Uiso 1 1 calc R U . . .
H18B H 0.3527 0.7952 0.7481 0.069 Uiso 1 1 calc R U . . .
C10 C -0.0649(5) 0.4748(6) 0.4248(4) 0.0637(16) Uani 1 1 d . . . . .
H10 H -0.0210 0.5106 0.3875 0.076 Uiso 1 1 calc R U . . .
C22 C 0.2447(5) 1.0047(5) 0.9553(4) 0.0540(13) Uani 1 1 d . . . . .
H22A H 0.2557 1.0824 0.9403 0.065 Uiso 1 1 calc R U . . .
H22B H 0.1561 0.9864 0.9271 0.065 Uiso 1 1 calc R U . . .
C28 C 0.0637(4) 1.0513(5) 1.0879(4) 0.0528(13) Uani 1 1 d . . . . .
C7 C -0.2829(5) 0.3257(7) 0.5802(5) 0.0929(16) Uani 1 1 d . U . . .
H7 H -0.3686 0.3410 0.5608 0.111 Uiso 1 1 calc R U . . .
C8 C -0.2072(5) 0.3772(6) 0.5292(5) 0.0759(14) Uani 1 1 d . U . . .
C21 C 0.3210(5) 0.9310(5) 0.9085(4) 0.0580(13) Uani 1 1 d . . . . .
H21A H 0.2890 0.9390 0.8365 0.070 Uiso 1 1 calc R U . . .
H21B H 0.4077 0.9562 0.9304 0.070 Uiso 1 1 calc R U . . .
C19 C 0.3938(5) 0.7332(5) 0.8909(4) 0.0567(14) Uani 1 1 d . . . . .
H19A H 0.3970 0.6591 0.9196 0.068 Uiso 1 1 calc R U . . .
H19B H 0.4792 0.7615 0.9087 0.068 Uiso 1 1 calc R U . . .
C4 C -0.0249(5) 0.2840(6) 0.6414(4) 0.0705(17) Uani 1 1 d . . . . .
H4 H 0.0611 0.2697 0.6624 0.085 Uiso 1 1 calc R U . . .
C17 C 0.4299(5) 0.5469(6) 0.5798(4) 0.0621(15) Uani 1 1 d . . . . .
H17A H 0.5166 0.5714 0.5960 0.074 Uiso 1 1 calc R U . . .
H17B H 0.3946 0.5415 0.5077 0.074 Uiso 1 1 calc R U . . .
C16 C 0.4243(4) 0.4318(5) 0.6278(4) 0.0572(14) Uani 1 1 d . . . . .
H16A H 0.4015 0.3744 0.5766 0.069 Uiso 1 1 calc R U . . .
H16B H 0.5060 0.4133 0.6745 0.069 Uiso 1 1 calc R U . . .
N1 N -0.2645(5) 0.4470(6) 0.4503(5) 0.0892(16) Uani 1 1 d . U . . .
C30 C -0.1389(5) 1.0684(6) 0.9651(5) 0.0727(18) Uani 1 1 d . . . . .
H30 H -0.1916 1.1029 0.9082 0.087 Uiso 1 1 calc R U . . .
C34 C -0.3194(6) 0.9463(8) 0.9652(8) 0.102(3) Uani 1 1 d . . . . .
H34A H -0.3760 1.0044 0.9708 0.153 Uiso 1 1 calc R U . . .
H34B H -0.3325 0.8810 1.0004 0.153 Uiso 1 1 calc R U . . .
H34C H -0.3348 0.9282 0.8961 0.153 Uiso 1 1 calc R U . . .
C31 C -0.1857(5) 0.9860(6) 1.0099(5) 0.0761(18) Uani 1 1 d . . . . .
C32 C -0.1093(5) 0.9371(7) 1.0956(5) 0.0811(19) Uani 1 1 d . . . . .
H32 H -0.1417 0.8809 1.1261 0.097 Uiso 1 1 calc R U . . .
C6 C -0.2326(6) 0.2548(8) 0.6562(5) 0.1029(18) Uani 1 1 d . U . . .
H6 H -0.2845 0.2194 0.6870 0.123 Uiso 1 1 calc R U . . .
C5 C -0.0981(6) 0.2329(7) 0.6909(5) 0.0856(17) Uani 1 1 d . U . . .
H5 H -0.0627 0.1858 0.7450 0.103 Uiso 1 1 calc R U . . .
C9 C -0.1948(6) 0.4874(7) 0.4017(6) 0.085(2) Uani 1 1 d . . . . .
H9 H -0.2351 0.5294 0.3452 0.102 Uiso 1 1 calc R U . . .
Cl1 Cl 0.69334(16) 0.72194(14) 0.21784(13) 0.0830(5) Uani 1 1 d D . . . .
C25' C 0.097(4) 0.202(2) 0.378(2) 0.147(3) Uani 0.244(9) 1 d . . P A 2
H25A H 0.1399 0.1665 0.4409 0.220 Uiso 0.244(9) 1 calc R U P A 2
H25B H 0.0880 0.1501 0.3248 0.220 Uiso 0.244(9) 1 calc R U P A 2
H25C H 0.0156 0.2267 0.3786 0.220 Uiso 0.244(9) 1 calc R U P A 2
C27' C 0.344(2) 0.262(3) 0.3923(19) 0.106(3) Uani 0.244(9) 1 d . . P A 2
H27A H 0.4044 0.3198 0.4184 0.159 Uiso 0.244(9) 1 calc R U P A 2
H27B H 0.3560 0.2308 0.3332 0.159 Uiso 0.244(9) 1 calc R U P A 2
H27C H 0.3543 0.2038 0.4415 0.159 Uiso 0.244(9) 1 calc R U P A 2
C26' C 0.137(4) 0.409(5) 0.252(2) 0.151(5) Uani 0.244(9) 1 d . . P A 2
H26A H 0.0923 0.3658 0.1944 0.226 Uiso 0.244(9) 1 calc R U P A 2
H26B H 0.2096 0.4426 0.2411 0.226 Uiso 0.244(9) 1 calc R U P A 2
H26C H 0.0827 0.4673 0.2621 0.226 Uiso 0.244(9) 1 calc R U P A 2
C27 C 0.3457(8) 0.3304(10) 0.3469(6) 0.106(3) Uani 0.756(9) 1 d . . P A 1
H27D H 0.3591 0.4056 0.3285 0.159 Uiso 0.756(9) 1 calc R U P A 1
H27E H 0.3515 0.2799 0.2956 0.159 Uiso 0.756(9) 1 calc R U P A 1
H27F H 0.4084 0.3115 0.4088 0.159 Uiso 0.756(9) 1 calc R U P A 1
C25 C 0.1566(13) 0.1770(8) 0.3965(8) 0.147(3) Uani 0.756(9) 1 d . . P A 1
H25D H 0.0880 0.1776 0.4235 0.220 Uiso 0.756(9) 1 calc R U P A 1
H25E H 0.2307 0.1488 0.4456 0.220 Uiso 0.756(9) 1 calc R U P A 1
H25F H 0.1358 0.1300 0.3384 0.220 Uiso 0.756(9) 1 calc R U P A 1
C26 C 0.0664(13) 0.3625(17) 0.2430(7) 0.151(5) Uani 0.756(9) 1 d . . P A 1
H26D H -0.0108 0.3233 0.2353 0.226 Uiso 0.756(9) 1 calc R U P A 1
H26E H 0.0963 0.3451 0.1879 0.226 Uiso 0.756(9) 1 calc R U P A 1
H26F H 0.0521 0.4416 0.2443 0.226 Uiso 0.756(9) 1 calc R U P A 1
O4 O 0.4992(4) 0.6164(7) 0.3213(3) 0.201(4) Uani 1 1 d D U . . .
H4B H 0.5456(3) 0.6451(6) 0.2899(2) 0.242 Uiso 1 1 d D U . . .
H4A H 0.5379(10) 0.6174(16) 0.3836(2) 0.242 Uiso 1 1 d D U . . .

loop_
_atom_site_aniso_label
_atom_site_aniso_U_11
_atom_site_aniso_U_22
_atom_site_aniso_U_33
_atom_site_aniso_U_23
_atom_site_aniso_U_13
_atom_site_aniso_U_12
S2 0.0483(5) 0.0585(6) 0.0607(5) -0.0223(5) 0.0176(4) -0.0093(5)
Si1 0.0488(5) 0.0531(7) 0.0463(5) -0.0060(5) 0.0165(4) 0.0011(5)
O1 0.0511(14) 0.0503(18) 0.0472(13) -0.0059(13) 0.0187(11) 0.0000(13)
N3 0.0449(16) 0.0483(19) 0.0507(17) -0.0091(15) 0.0169(13) -0.0005(15)
C11 0.0346(16) 0.046(2) 0.0396(17) -0.0053(16) 0.0075(14) 0.0068(16)
N2 0.0458(16) 0.0437(19) 0.0436(16) -0.0028(15) 0.0112(13) 0.0018(15)
O3 0.075(2) 0.094(3) 0.0561(17) -0.0298(18) 0.0135(16) 0.000(2)
O2 0.074(2) 0.050(2) 0.106(3) -0.0178(19) 0.0378(17) -0.0172(17)
C1 0.0402(17) 0.042(2) 0.0419(18) -0.0083(16) 0.0107(14) 0.0007(17)
C20 0.0430(18) 0.055(2) 0.053(2) -0.012(2) 0.0174(15) -0.0083(19)
C13 0.051(2) 0.054(3) 0.048(2) -0.0028(19) 0.0167(16) -0.001(2)
C15 0.045(2) 0.053(2) 0.0394(18) -0.0048(18) 0.0082(16) -0.0008(19)
C12 0.049(2) 0.037(2) 0.052(2) -0.0023(18) 0.0052(18) 0.0052(18)
C33 0.056(2) 0.072(4) 0.081(3) 0.004(3) 0.029(2) 0.002(3)
C23 0.052(2) 0.045(2) 0.058(2) -0.004(2) 0.0102(19) 0.000(2)
C2 0.0431(19) 0.061(3) 0.051(2) -0.0214(19) 0.0118(16) -0.003(2)
C24 0.063(2) 0.060(3) 0.047(2) -0.006(2) 0.0195(17) -0.011(2)
C14 0.0390(17) 0.050(2) 0.052(2) -0.0092(19) 0.0130(15) -0.0039(18)
C3 0.047(2) 0.067(3) 0.063(2) -0.030(2) 0.0182(17) -0.008(2)
C29 0.051(2) 0.070(4) 0.081(3) -0.003(3) 0.026(2) 0.006(2)
C18 0.061(2) 0.053(3) 0.055(2) -0.002(2) 0.0138(19) 0.012(2)
C10 0.045(2) 0.079(4) 0.059(3) -0.006(3) 0.006(2) 0.012(2)
C22 0.062(2) 0.049(3) 0.055(2) 0.000(2) 0.0231(17) 0.005(2)
C28 0.0417(18) 0.062(3) 0.058(2) -0.008(2) 0.0200(15) 0.0004(19)
C7 0.054(2) 0.144(4) 0.095(2) -0.066(2) 0.0429(15) -0.029(2)
C8 0.048(2) 0.096(3) 0.087(2) -0.0489(19) 0.0270(17) -0.014(2)
C21 0.064(2) 0.059(3) 0.056(2) 0.000(2) 0.0263(17) 0.016(2)
C19 0.053(2) 0.050(3) 0.065(3) -0.010(2) 0.0135(19) 0.001(2)
C4 0.066(3) 0.087(4) 0.064(2) -0.022(3) 0.0293(19) -0.027(3)
C17 0.055(2) 0.077(4) 0.060(2) -0.005(2) 0.0279(17) -0.001(2)
C16 0.0421(19) 0.067(3) 0.061(2) -0.010(2) 0.0129(17) 0.014(2)
N1 0.045(2) 0.118(4) 0.096(3) -0.043(2) 0.011(2) 0.001(2)
C30 0.055(2) 0.074(4) 0.082(3) -0.006(3) 0.011(2) 0.012(3)
C34 0.051(3) 0.098(5) 0.151(6) -0.045(4) 0.023(3) -0.013(3)
C31 0.042(2) 0.082(4) 0.107(4) -0.036(3) 0.026(2) -0.003(2)
C32 0.064(2) 0.082(4) 0.112(4) -0.018(3) 0.048(2) -0.010(3)
C6 0.095(2) 0.134(5) 0.107(3) -0.058(2) 0.0712(19) -0.053(3)
C5 0.107(3) 0.082(4) 0.088(3) -0.022(3) 0.060(2) -0.024(3)
C9 0.053(3) 0.100(5) 0.089(4) -0.028(3) 0.005(3) 0.015(3)
Cl1 0.0899(9) 0.0629(8) 0.0897(9) -0.0222(7) 0.0188(7) 0.0049(7)
C25' 0.302(8) 0.038(4) 0.176(4) -0.025(3) 0.185(4) -0.006(5)
C27' 0.098(4) 0.135(7) 0.118(4) -0.074(3) 0.081(2) -0.036(4)
C26' 0.141(9) 0.244(13) 0.050(4) -0.005(6) 0.007(5) 0.091(8)
C27 0.098(4) 0.135(7) 0.118(4) -0.074(3) 0.081(2) -0.036(4)
C25 0.302(8) 0.038(4) 0.176(4) -0.025(3) 0.185(4) -0.006(5)
C26 0.141(9) 0.244(13) 0.050(4) -0.005(6) 0.007(5) 0.091(8)
O4 0.162(5) 0.216(8) 0.249(7) 0.005(6) 0.097(4) 0.012(5)

loop_
_atom_type_symbol
_atom_type_description
_atom_type_scat_dispersion_real
_atom_type_scat_dispersion_imag
_atom_type_scat_source
C C 0.0181 0.0091 'International Tables Vol C Tables 4.2.6.8 and 6.1.1.4'
H H 0.0000 0.0000 'International Tables Vol C Tables 4.2.6.8 and 6.1.1.4'
N N 0.0311 0.0180 'International Tables Vol C Tables 4.2.6.8 and 6.1.1.4'
O O 0.0492 0.0322 'International Tables Vol C Tables 4.2.6.8 and 6.1.1.4'
Si Si 0.2541 0.3302 'International Tables Vol C Tables 4.2.6.8 and 6.1.1.4'
S S 0.3331 0.5567 'International Tables Vol C Tables 4.2.6.8 and 6.1.1.4'
Cl Cl 0.3639 0.7018 'International Tables Vol C Tables 4.2.6.8 and 6.1.1.4'

loop_
_geom_angle_atom_site_label_1
_geom_angle_atom_site_label_2
_geom_angle_atom_site_label_3
_geom_angle
_geom_angle_site_symmetry_1
_geom_angle_site_symmetry_3
O2 S2 O3 119.1(3) . .
O2 S2 N3 107.1(3) . .
O3 S2 N3 107.0(2) . .
O2 S2 C28 109.1(3) . .
O3 S2 C28 108.5(3) . .
N3 S2 C28 105.2(2) . .
O1 Si1 C25' 105.3(11) . .
O1 Si1 C27' 108.0(9) . .
C25' Si1 C27' 102.3(17) . .
O1 Si1 C26' 101.2(16) . .
C25' Si1 C26' 123(2) . .
C27' Si1 C26' 115.8(18) . .
O1 Si1 C25 110.4(4) . .
O1 Si1 C26 109.2(5) . .
C25 Si1 C26 111.2(7) . .
O1 Si1 C27 106.4(3) . .
C25 Si1 C27 110.8(6) . .
C26 Si1 C27 108.7(6) . .
C1 O1 Si1 128.0(3) . .
C22 N3 C24 114.1(4) . .
C22 N3 S2 116.2(3) . .
C24 N3 S2 113.9(3) . .
N2 C11 C12 108.6(3) . .
N2 C11 C1 111.6(4) . .
C12 C11 C1 115.0(3) . .
N2 C11 H11 107.1 . .
C12 C11 H11 107.1 . .
C1 C11 H11 107.1 . .
C16 N2 C11 114.1(3) . .
C16 N2 C15 109.4(4) . .
C11 N2 C15 108.4(3) . .
C16 N2 H2 108.2 . .
C11 N2 H2 108.2 . .
C15 N2 H2 108.2 . .
O1 C1 C2 111.9(3) . .
O1 C1 C11 108.7(4) . .
C2 C1 C11 107.8(4) . .
O1 C1 H1 109.5 . .
C2 C1 H1 109.5 . .
C11 C1 H1 109.5 . .
C21 C20 C19 114.0(4) . .
C21 C20 C23 107.9(4) . .
C19 C20 C23 110.2(4) . .
C21 C20 H20 108.2 . .
C19 C20 H20 108.2 . .
C23 C20 H20 108.2 . .
C17 C13 C14 111.3(4) . .
C17 C13 C12 107.6(4) . .
C14 C13 C12 110.6(4) . .
C17 C13 H13 109.1 . .
C14 C13 H13 109.1 . .
C12 C13 H13 109.1 . .
N2 C15 C14 109.7(4) . .
N2 C15 H15A 109.7 . .
C14 C15 H15A 109.7 . .
N2 C15 H15B 109.7 . .
C14 C15 H15B 109.7 . .
H15A C15 H15B 108.2 . .
C11 C12 C13 108.5(4) . .
C11 C12 H12A 110.0 . .
C13 C12 H12A 110.0 . .
C11 C12 H12B 110.0 . .
C13 C12 H12B 110.0 . .
H12A C12 H12B 108.4 . .
C28 C33 C32 117.8(6) . .
C28 C33 H33 121.1 . .
C32 C33 H33 121.1 . .
C24 C23 C20 111.5(4) . .
C24 C23 H23A 109.3 . .
C20 C23 H23A 109.3 . .
C24 C23 H23B 109.3 . .
C20 C23 H23B 109.3 . .
H23A C23 H23B 108.0 . .
C10 C2 C3 118.3(5) . .
C10 C2 C1 120.1(5) . .
C3 C2 C1 121.6(4) . .
N3 C24 C23 108.9(4) . .
N3 C24 H24A 109.9 . .
C23 C24 H24A 109.9 . .
N3 C24 H24B 109.9 . .
C23 C24 H24B 109.9 . .
H24A C24 H24B 108.3 . .
C18 C14 C13 113.5(4) . .
C18 C14 C15 112.4(4) . .
C13 C14 C15 107.2(4) . .
C18 C14 H14 107.9 . .
C13 C14 H14 107.9 . .
C15 C14 H14 107.9 . .
C2 C3 C4 124.1(5) . .
C2 C3 C8 118.9(5) . .
C4 C3 C8 116.9(6) . .
C28 C29 C30 118.8(6) . .
C28 C29 H29 120.6 . .
C30 C29 H29 120.6 . .
C14 C18 C19 113.5(4) . .
C14 C18 H18A 108.9 . .
C19 C18 H18A 108.9 . .
C14 C18 H18B 108.9 . .
C19 C18 H18B 108.9 . .
H18A C18 H18B 107.7 . .
C2 C10 C9 117.9(6) . .
C2 C10 H10 121.1 . .
C9 C10 H10 121.1 . .
N3 C22 C21 110.7(4) . .
N3 C22 H22A 109.5 . .
C21 C22 H22A 109.5 . .
N3 C22 H22B 109.5 . .
C21 C22 H22B 109.5 . .
H22A C22 H22B 108.1 . .
C29 C28 C33 120.8(5) . .
C29 C28 S2 119.8(4) . .
C33 C28 S2 119.0(4) . .
C6 C7 C8 120.9(6) . .
C6 C7 H7 119.6 . .
C8 C7 H7 119.6 . .
N1 C8 C7 118.3(5) . .
N1 C8 C3 121.1(6) . .
C7 C8 C3 120.6(6) . .
C20 C21 C22 112.6(5) . .
C20 C21 H21A 109.1 . .
C22 C21 H21A 109.1 . .
C20 C21 H21B 109.1 . .
C22 C21 H21B 109.1 . .
H21A C21 H21B 107.8 . .
C20 C19 C18 112.8(4) . .
C20 C19 H19A 109.0 . .
C18 C19 H19A 109.0 . .
C20 C19 H19B 109.0 . .
C18 C19 H19B 109.0 . .
H19A C19 H19B 107.8 . .
C5 C4 C3 122.8(6) . .
C5 C4 H4 118.6 . .
C3 C4 H4 118.6 . .
C13 C17 C16 108.6(5) . .
C13 C17 H17A 110.0 . .
C16 C17 H17A 110.0 . .
C13 C17 H17B 110.0 . .
C16 C17 H17B 110.0 . .
H17A C17 H17B 108.4 . .
N2 C16 C17 108.4(4) . .
N2 C16 H16A 110.0 . .
C17 C16 H16A 110.0 . .
N2 C16 H16B 110.0 . .
C17 C16 H16B 110.0 . .
H16A C16 H16B 108.4 . .
C9 N1 C8 116.9(5) . .
C31 C30 C29 121.6(6) . .
C31 C30 H30 119.2 . .
C29 C30 H30 119.2 . .
C31 C34 H34A 109.5 . .
C31 C34 H34B 109.5 . .
H34A C34 H34B 109.5 . .
C31 C34 H34C 109.5 . .
H34A C34 H34C 109.5 . .
H34B C34 H34C 109.5 . .
C30 C31 C32 119.5(5) . .
C30 C31 C34 120.7(6) . .
C32 C31 C34 119.8(7) . .
C31 C32 C33 121.4(7) . .
C31 C32 H32 119.3 . .
C33 C32 H32 119.3 . .
C7 C6 C5 120.9(7) . .
C7 C6 H6 119.6 . .
C5 C6 H6 119.6 . .
C4 C5 C6 117.9(6) . .
C4 C5 H5 121.0 . .
C6 C5 H5 121.0 . .
N1 C9 C10 126.8(7) . .
N1 C9 H9 116.6 . .
C10 C9 H9 116.6 . .
Si1 C25' H25A 109.5 . .
Si1 C25' H25B 109.5 . .
H25A C25' H25B 109.5 . .
Si1 C25' H25C 109.5 . .
H25A C25' H25C 109.5 . .
H25B C25' H25C 109.5 . .
Si1 C27' H27A 109.5 . .
Si1 C27' H27B 109.5 . .
H27A C27' H27B 109.5 . .
Si1 C27' H27C 109.5 . .
H27A C27' H27C 109.5 . .
H27B C27' H27C 109.5 . .
Si1 C26' H26A 109.5 . .
Si1 C26' H26B 109.5 . .
H26A C26' H26B 109.5 . .
Si1 C26' H26C 109.5 . .
H26A C26' H26C 109.5 . .
H26B C26' H26C 109.5 . .
Si1 C27 H27D 109.5 . .
Si1 C27 H27E 109.5 . .
H27D C27 H27E 109.5 . .
Si1 C27 H27F 109.5 . .
H27D C27 H27F 109.5 . .
H27E C27 H27F 109.5 . .
Si1 C25 H25D 109.5 . .
Si1 C25 H25E 109.5 . .
H25D C25 H25E 109.5 . .
Si1 C25 H25F 109.5 . .
H25D C25 H25F 109.5 . .
H25E C25 H25F 109.5 . .
Si1 C26 H26D 109.5 . .
Si1 C26 H26E 109.5 . .
H26D C26 H26E 109.5 . .
Si1 C26 H26F 109.5 . .
H26D C26 H26F 109.5 . .
H26E C26 H26F 109.5 . .
H4B O4 H4A 109.6(9) . .

loop_
_geom_bond_atom_site_label_1
_geom_bond_atom_site_label_2
_geom_bond_distance
_geom_bond_site_symmetry_2
S2 O2 1.406(5) .
S2 O3 1.419(4) .
S2 N3 1.647(4) .
S2 C28 1.753(5) .
Si1 O1 1.675(4) .
Si1 C25' 1.77(4) .
Si1 C27' 1.82(3) .
Si1 C26' 1.83(4) .
Si1 C25 1.827(10) .
Si1 C26 1.859(11) .
Si1 C27 1.871(9) .
O1 C1 1.406(6) .
N3 C22 1.462(6) .
N3 C24 1.499(7) .
C11 N2 1.501(5) .
C11 C12 1.541(7) .
C11 C1 1.551(6) .
C11 H11 0.9800 .
N2 C16 1.483(7) .
N2 C15 1.508(6) .
N2 H2 0.9800 .
C1 C2 1.531(6) .
C1 H1 0.9800 .
C20 C21 1.507(8) .
C20 C19 1.520(8) .
C20 C23 1.529(7) .
C20 H20 0.9800 .
C13 C17 1.521(8) .
C13 C14 1.522(6) .
C13 C12 1.542(6) .
C13 H13 0.9800 .
C15 C14 1.547(7) .
C15 H15A 0.9700 .
C15 H15B 0.9700 .
C12 H12A 0.9700 .
C12 H12B 0.9700 .
C33 C28 1.401(9) .
C33 C32 1.403(8) .
C33 H33 0.9300 .
C23 C24 1.513(8) .
C23 H23A 0.9700 .
C23 H23B 0.9700 .
C2 C10 1.378(8) .
C2 C3 1.406(8) .
C24 H24A 0.9700 .
C24 H24B 0.9700 .
C14 C18 1.515(8) .
C14 H14 0.9800 .
C3 C4 1.422(8) .
C3 C8 1.424(7) .
C29 C28 1.387(8) .
C29 C30 1.391(8) .
C29 H29 0.9300 .
C18 C19 1.528(7) .
C18 H18A 0.9700 .
C18 H18B 0.9700 .
C10 C9 1.394(8) .
C10 H10 0.9300 .
C22 C21 1.515(8) .
C22 H22A 0.9700 .
C22 H22B 0.9700 .
C7 C6 1.343(11) .
C7 C8 1.412(10) .
C7 H7 0.9300 .
C8 N1 1.377(9) .
C21 H21A 0.9700 .
C21 H21B 0.9700 .
C19 H19A 0.9700 .
C19 H19B 0.9700 .
C4 C5 1.376(10) .
C4 H4 0.9300 .
C17 C16 1.542(9) .
C17 H17A 0.9700 .
C17 H17B 0.9700 .
C16 H16A 0.9700 .
C16 H16B 0.9700 .
N1 C9 1.284(10) .
C30 C31 1.362(10) .
C30 H30 0.9300 .
C34 C31 1.506(8) .
C34 H34A 0.9600 .
C34 H34B 0.9600 .
C34 H34C 0.9600 .
C31 C32 1.373(10) .
C32 H32 0.9300 .
C6 C5 1.453(10) .
C6 H6 0.9300 .
C5 H5 0.9300 .
C9 H9 0.9300 .
C25' H25A 0.9600 .
C25' H25B 0.9600 .
C25' H25C 0.9600 .
C27' H27A 0.9600 .
C27' H27B 0.9600 .
C27' H27C 0.9600 .
C26' H26A 0.9600 .
C26' H26B 0.9600 .
C26' H26C 0.9600 .
C27 H27D 0.9600 .
C27 H27E 0.9600 .
C27 H27F 0.9600 .
C25 H25D 0.9600 .
C25 H25E 0.9600 .
C25 H25F 0.9600 .
C26 H26D 0.9600 .
C26 H26E 0.9600 .
C26 H26F 0.9600 .
O4 H4B 0.852(5) .
O4 H4A 0.850(4) .

loop_
_geom_hbond_atom_site_label_D
_geom_hbond_atom_site_label_H
_geom_hbond_atom_site_label_A
_geom_hbond_distance_DH
_geom_hbond_distance_HA
_geom_hbond_distance_DA
_geom_hbond_angle_DHA
_geom_hbond_site_symmetry_A
N2 H2 Cl1 0.98 2.03 2.995(4) 169.0 2_646
O4 H4B Cl1 0.852(5) 2.382(4) 3.230(5) 174.0(4) .
O4 H4A N1 0.850(4) 2.936(17) 3.375(9) 114.2(14) 1_655

loop_
_geom_torsion_atom_site_label_1
_geom_torsion_atom_site_label_2
_geom_torsion_atom_site_label_3
_geom_torsion_atom_site_label_4
_geom_torsion
_geom_torsion_site_symmetry_1
_geom_torsion_site_symmetry_2
_geom_torsion_site_symmetry_3
_geom_torsion_site_symmetry_4
C25' Si1 O1 C1 8.9(13) . . . .
C27' Si1 O1 C1 -99.9(12) . . . .
C26' Si1 O1 C1 138.0(16) . . . .
C25 Si1 O1 C1 -14.1(6) . . . .
C26 Si1 O1 C1 108.4(7) . . . .
C27 Si1 O1 C1 -134.4(5) . . . .
O2 S2 N3 C22 -50.7(4) . . . .
O3 S2 N3 C22 -179.5(4) . . . .
C28 S2 N3 C22 65.3(4) . . . .
O2 S2 N3 C24 173.6(3) . . . .
O3 S2 N3 C24 44.9(4) . . . .
C28 S2 N3 C24 -70.4(4) . . . .
C12 C11 N2 C16 -60.8(5) . . . .
C1 C11 N2 C16 67.0(5) . . . .
C12 C11 N2 C15 61.4(5) . . . .
C1 C11 N2 C15 -170.8(4) . . . .
Si1 O1 C1 C2 -83.2(5) . . . .
Si1 O1 C1 C11 157.8(3) . . . .
N2 C11 C1 O1 -83.8(4) . . . .
C12 C11 C1 O1 40.4(5) . . . .
N2 C11 C1 C2 154.6(4) . . . .
C12 C11 C1 C2 -81.1(5) . . . .
C16 N2 C15 C14 58.3(5) . . . .
C11 N2 C15 C14 -66.7(5) . . . .
N2 C11 C12 C13 1.1(5) . . . .
C1 C11 C12 C13 -124.7(4) . . . .
C17 C13 C12 C11 60.1(5) . . . .
C14 C13 C12 C11 -61.7(5) . . . .
C21 C20 C23 C24 58.5(5) . . . .
C19 C20 C23 C24 -176.4(4) . . . .
O1 C1 C2 C10 -24.5(7) . . . .
C11 C1 C2 C10 95.0(5) . . . .
O1 C1 C2 C3 157.2(5) . . . .
C11 C1 C2 C3 -83.3(6) . . . .
C22 N3 C24 C23 55.7(5) . . . .
S2 N3 C24 C23 -167.7(3) . . . .
C20 C23 C24 N3 -57.6(5) . . . .
C17 C13 C14 C18 172.4(5) . . . .
C12 C13 C14 C18 -68.0(6) . . . .
C17 C13 C14 C15 -62.9(5) . . . .
C12 C13 C14 C15 56.7(5) . . . .
N2 C15 C14 C18 131.4(4) . . . .
N2 C15 C14 C13 6.1(5) . . . .
C10 C2 C3 C4 178.0(6) . . . .
C1 C2 C3 C4 -3.6(8) . . . .
C10 C2 C3 C8 1.0(8) . . . .
C1 C2 C3 C8 179.4(5) . . . .
C13 C14 C18 C19 -174.8(5) . . . .
C15 C14 C18 C19 63.4(6) . . . .
C3 C2 C10 C9 -1.4(9) . . . .
C1 C2 C10 C9 -179.8(5) . . . .
C24 N3 C22 C21 -54.0(6) . . . .
S2 N3 C22 C21 170.5(4) . . . .
C30 C29 C28 C33 -2.3(9) . . . .
C30 C29 C28 S2 171.1(5) . . . .
C32 C33 C28 C29 3.9(9) . . . .
C32 C33 C28 S2 -169.5(5) . . . .
O2 S2 C28 C29 29.4(6) . . . .
O3 S2 C28 C29 160.6(5) . . . .
N3 S2 C28 C29 -85.2(5) . . . .
O2 S2 C28 C33 -157.1(5) . . . .
O3 S2 C28 C33 -25.9(6) . . . .
N3 S2 C28 C33 88.3(5) . . . .
C6 C7 C8 N1 178.5(7) . . . .
C6 C7 C8 C3 -1.9(11) . . . .
C2 C3 C8 N1 -2.5(9) . . . .
C4 C3 C8 N1 -179.7(6) . . . .
C2 C3 C8 C7 177.9(6) . . . .
C4 C3 C8 C7 0.7(9) . . . .
C19 C20 C21 C22 -179.2(4) . . . .
C23 C20 C21 C22 -56.4(5) . . . .
N3 C22 C21 C20 54.7(5) . . . .
C21 C20 C19 C18 -67.5(6) . . . .
C23 C20 C19 C18 171.0(5) . . . .
C14 C18 C19 C20 -168.6(5) . . . .
C2 C3 C4 C5 -177.3(6) . . . .
C8 C3 C4 C5 -0.2(9) . . . .
C14 C13 C17 C16 54.0(5) . . . .
C12 C13 C17 C16 -67.3(5) . . . .
C11 N2 C16 C17 53.9(5) . . . .
C15 N2 C16 C17 -67.8(4) . . . .
C13 C17 C16 N2 10.6(5) . . . .
C7 C8 N1 C9 -176.0(7) . . . .
C3 C8 N1 C9 4.4(10) . . . .
C28 C29 C30 C31 -0.7(10) . . . .
C29 C30 C31 C32 1.9(11) . . . .
C29 C30 C31 C34 -176.7(7) . . . .
C30 C31 C32 C33 -0.2(11) . . . .
C34 C31 C32 C33 178.5(7) . . . .
C28 C33 C32 C31 -2.7(11) . . . .
C8 C7 C6 C5 2.7(12) . . . .
C3 C4 C5 C6 0.9(10) . . . .
C7 C6 C5 C4 -2.2(11) . . . .
C8 N1 C9 C10 -5.1(12) . . . .
C2 C10 C9 N1 3.7(11) . . . .
